data_4001141
loop_
_publ_author_name
'Matsunaga, Toshiyuki'
'Kojima, Rie'
'Yamada, Noboru'
'Kifune, Kouichi'
'Kubota, Yoshiki'
'Takata, Masaki'

_publ_section_title
;
 Structural Features of Ge1Sb4Te7, an Intermetallic Compound in the
 GeTe-Sb2Te3Homologous Series
;
_journal_issue 18
_journal_name_full 'Chemistry of Materials'
_journal_page_first 5750
_journal_paper_doi 10.1021/cm703484k
_journal_volume 20
_journal_year 2008
_chemical_formula_sum 'Ge Sb4 Te7'
_chemical_formula_weight 1452.79
_space_group_IT_number 164
_symmetry_cell_setting trigonal
_symmetry_Int_Tables_number 164
_symmetry_space_group_name_Hall '-P 3 2"'
_symmetry_space_group_name_H-M 'P -3 m 1'
_cell_angle_alpha 90
_cell_angle_beta 90
_cell_angle_gamma 120
_cell_formula_units_Z 1
_cell_length_a 4.2360(3)
_cell_length_b 4.2360
_cell_length_c 23.7609(17)
_cell_measurement_temperature 90
_cell_volume 369.24(4)
_computing_cell_refinement 'Rietan (Izumi, F. & Ikeda, T., 2000)'
_computing_data_reduction Rietan
_computing_structure_refinement Rietan
_computing_structure_solution Rietan
_diffrn_ambient_temperature 90
_diffrn_detector 'imaging plate'
_diffrn_measurement_device_type 'Debye-Scherrer camera'
_diffrn_radiation_monochromator 'vertical focusing mirror + Si (111) double monochromator'
_diffrn_radiation_wavelength 0.42986
_diffrn_source synchrotron
_exptl_absorpt_coefficient_mu 6.25
_exptl_crystal_colour 'dark gray'
_exptl_crystal_density_diffrn 6.53
_pd_instr_location ' ?'
_pd_meas_2theta_range_inc 0.01
_pd_meas_2theta_range_max 74.74
_pd_meas_2theta_range_min 1.00
_pd_meas_number_of_points 7375
_pd_meas_scan_method fixed
_pd_prep_cool_rate 0
_pd_prep_pressure 0.1
_pd_prep_temperature 300
_pd_proc_2theta_range_inc 0.01
_pd_proc_2theta_range_max 38.8
_pd_proc_2theta_range_min 1.1
_pd_proc_info_excluded_regions none
_pd_proc_ls_background_function 'Legendre polynomial'
_pd_proc_ls_pref_orient_corr ' March-Dollase function, axis (012)'
_pd_proc_ls_profile_function pseudo-Voigt
_pd_proc_ls_prof_R_factor 0.036
_pd_proc_ls_prof_wR_expected 0.011
_pd_proc_ls_prof_wR_factor 0.051
_pd_spec_mounting ' sealed quartz capillary tube'
_pd_spec_mount_mode transmission
_pd_spec_shape cylinder
_pd_spec_size_axial 3.0
_pd_spec_size_equat 0.3
_refine_ls_extinction_method none
_refine_ls_goodness_of_fit_all 4.86
_refine_ls_number_parameters 35
_refine_ls_R_I_factor .005
_refine_ls_structure_factor_coef Inet
_refine_ls_weighting_scheme sigma
_cod_data_source_file cm703484k_si_001.cif
_cod_data_source_block Ge1Sb4Te7_90K
_cod_original_formula_sum 'Ge1 Sb4 Te7'
_cod_database_code 4001141

loop_
_symmetry_equiv_pos_site_id
_symmetry_equiv_pos_as_xyz
1 x,y,z
2 -y,x-y,z
3 -x+y,-x,z
4 y,x,-z
5 x-y,-y,-z
6 -x,-x+y,-z
7 -x,-y,-z
8 y,-x+y,-z
9 x-y,x,-z
10 -y,-x,z
11 -x+y,y,z
12 x,x-y,z

loop_
_atom_site_label
_atom_site_fract_x
_atom_site_fract_y
_atom_site_fract_z
_atom_site_U_iso_or_equiv
_atom_site_adp_type
_atom_site_occupancy
_atom_site_type_symbol
Te1 0.00000 0.00000 0.00000 0.00270(21) Uiso 1.0000 Te
Sb1 0.33333 0.66667 0.08365(21) 0.01329(46) Uiso 0.8469(168) Sb
Ge1 0.33333 0.66667 0.08365 0.01329 Uiso 0.1531 Ge
Te2 0.66667 0.33333 0.15490(14) 0.00270 Uiso 1.0000 Te
Te3 0.00000 0.00000 0.27122(12) 0.00270 Uiso 1.0000 Te
Sb2 0.33333 0.66667 0.34002(18) 0.01329 Uiso 0.8448 Sb
Ge2 0.33333 0.66667 0.34002 0.01329 Uiso 0.1552 Ge
Te4 0.66667 0.33333 0.42508(14) 0.00270 Uiso 1.0000 Te
Sb3 0.00000 0.00000 0.50000 0.01329 Uiso 0.6166 Sb
Ge3 0.00000 0.00000 0.50000 0.01329 Uiso 0.3834 Ge

loop_
_atom_type_symbol
_atom_type_description
_atom_type_scat_dispersion_real
_atom_type_scat_dispersion_imag
_atom_type_scat_source
Ge Ge .216 .737 SCM-AXS
Sb Sb -2.608 0.626 SCM-AXS
Te Te -2.178 .680 SCM-AXS

loop_
_diffrn_radiation_type
synchrotron
radiation
